data_4504823
loop_
_publ_author_name
'Murata, Tsuyoshi'
'Morita, Yasushi'
'Fukui, Kozo'
'Yakiyama, Yumi'
'Sato, Kazunobu'
'Shiomi, Daisuke'
'Takui, Takeji'
'Nakasuji, Kazuhiro'

_publ_section_title
;
 Multidimensional Networks of \p-Conjugated Oligomers:&#x2009; Crystal
 Structures of
 4,4&#x2018;:2&#x2018;,2&#x2018;&#x2009;&#x2018;:4&#x2018;&#x2009;&#x2018;,4&#x2018;&#x2009;&#x2018;&#x2018;-Quaterimidazole
 in Hydrate, Protonated Salt, and Dinucleic Copper Complexes
;
_journal_issue 4
_journal_name_full 'Crystal Growth &amp; Design'
_journal_page_first 1043
_journal_paper_doi 10.1021/cg0600602
_journal_volume 6
_journal_year 2006
_chemical_formula_moiety 'Cu2 C12 H10 N8 4, Cl 1-, H2 O, C2 H6 O S'
_chemical_formula_sum 'C16 H12 Cl4 Cu2 N8 O3 S2'
_chemical_formula_weight 697.34
_chemical_name_common (H~4~Qim)~2~(CuCl~2~)~2~
_chemical_name_systematic
; 
 ? 
;
_space_group_IT_number 2
_symmetry_cell_setting triclinic
_symmetry_Int_Tables_number 2
_symmetry_space_group_name_Hall '-P 1'
_symmetry_space_group_name_H-M 'P -1'
_atom_sites_solution_hydrogens geom
_atom_sites_solution_primary direct
_atom_sites_solution_secondary difmap
_audit_creation_method SHELXL-97
_cell_angle_alpha 68.1640(10)
_cell_angle_beta 84.7720(10)
_cell_angle_gamma 82.781(2)
_cell_formula_units_Z 2
_cell_length_a 7.6970(2)
_cell_length_b 13.2760(3)
_cell_length_c 14.5091(6)
_cell_measurement_reflns_used 5772
_cell_measurement_temperature 296(2)
_cell_measurement_theta_max 27.4
_cell_measurement_theta_min 1.7
_cell_volume 1363.75(7)
_computing_structure_refinement 'SHELXL-97 (Sheldrick, 1997)'
_computing_structure_solution 'SHELXS-97 (Sheldrick, 1990)'
_diffrn_ambient_temperature 296(2)
_diffrn_detector_area_resol_mean 10.00
_diffrn_measured_fraction_theta_full 0.971
_diffrn_measured_fraction_theta_max 0.971
_diffrn_measurement_device_type \w
_diffrn_radiation_monochromator graphite
_diffrn_radiation_source 'fine-focus sealed tube'
_diffrn_radiation_type MoK\a
_diffrn_radiation_wavelength 0.71069
_diffrn_reflns_av_R_equivalents 0.0332
_diffrn_reflns_av_sigmaI/netI 0.0424
_diffrn_reflns_limit_h_max 9
_diffrn_reflns_limit_h_min -9
_diffrn_reflns_limit_k_max 17
_diffrn_reflns_limit_k_min -17
_diffrn_reflns_limit_l_max 18
_diffrn_reflns_limit_l_min -18
_diffrn_reflns_number 12633
_diffrn_reflns_theta_full 27.48
_diffrn_reflns_theta_max 27.48
_diffrn_reflns_theta_min 1.51
_exptl_absorpt_coefficient_mu 2.138
_exptl_absorpt_correction_T_max 0.808
_exptl_absorpt_correction_T_min 0.691
_exptl_absorpt_correction_type multi-scan
_exptl_absorpt_process_details '(Higashi, 1995)'
_exptl_crystal_colour yellow
_exptl_crystal_density_diffrn 1.698
_exptl_crystal_density_method 'not measured'
_exptl_crystal_description platelet
_exptl_crystal_F_000 692
_exptl_crystal_size_max 0.100
_exptl_crystal_size_mid 0.100
_exptl_crystal_size_min 0.100
_refine_diff_density_max 0.530
_refine_diff_density_min -0.440
_refine_diff_density_rms 0.152
_refine_ls_extinction_method none
_refine_ls_goodness_of_fit_ref 1.043
_refine_ls_hydrogen_treatment mixed
_refine_ls_matrix_type full
_refine_ls_number_parameters 408
_refine_ls_number_reflns 6050
_refine_ls_number_restraints 0
_refine_ls_restrained_S_all 1.043
_refine_ls_R_factor_all 0.0648
_refine_ls_R_factor_gt 0.0376
_refine_ls_shift/su_max 0.097
_refine_ls_shift/su_mean 0.004
_refine_ls_structure_factor_coef Fsqd
_refine_ls_weighting_details 'calc w=1/[\s^2^(Fo^2^)+(0.0624P)^2^+0.0000P] where P=(Fo^2^+2Fc^2^)/3'
_refine_ls_weighting_scheme calc
_refine_ls_wR_factor_gt 0.0933
_refine_ls_wR_factor_ref 0.1081
_reflns_number_gt 4407
_reflns_number_total 6050
_reflns_threshold_expression >2sigma(I)
_cod_data_source_file cg0600602si20060203_064116.cif
_cod_data_source_block shelxl
_cod_original_sg_symbol_H-M 'P -1         '
_cod_database_code 4504823

loop_
_symmetry_equiv_pos_as_xyz
'x, y, z'
'-x, -y, -z'

loop_
_atom_site_label
_atom_site_type_symbol
_atom_site_fract_x
_atom_site_fract_y
_atom_site_fract_z
_atom_site_U_iso_or_equiv
_atom_site_adp_type
_atom_site_occupancy
_atom_site_symmetry_multiplicity
_atom_site_calc_flag
Cu1 Cu 0.07588(5) 0.27506(3) 0.02341(3) 0.03521(13) Uani 1 1 d
Cu2 Cu -0.32012(5) 0.20971(3) 0.47113(3) 0.03393(12) Uani 1 1 d
Cl1 Cl 0.06893(17) 0.28195(9) -0.13506(7) 0.0594(3) Uani 1 1 d
Cl2 Cl 0.27813(11) 0.09990(7) 0.10172(7) 0.0420(2) Uani 1 1 d
Cl3 Cl -0.44684(12) 0.35278(7) 0.33870(6) 0.0422(2) Uani 1 1 d
Cl4 Cl -0.08333(12) 0.29217(8) 0.51286(6) 0.0441(2) Uani 1 1 d
S1 S -0.14403(12) 0.10198(7) 0.01975(7) 0.0402(2) Uani 1 1 d
S2 S -0.50565(13) 0.36127(8) 0.56723(7) 0.0457(2) Uani 1 1 d
O1 O -0.1345(3) 0.18749(19) 0.06727(17) 0.0357(5) Uani 1 1 d
O2 O -0.4880(4) 0.2448(2) 0.56970(19) 0.0485(7) Uani 1 1 d
O3 O 0.5414(5) 0.2335(2) 0.1596(2) 0.0483(7) Uani 1 1 d
N1 N 0.3348(4) 0.5525(2) -0.0998(2) 0.0428(8) Uani 1 1 d
N2 N 0.2093(4) 0.4037(2) -0.0230(2) 0.0367(7) Uani 1 1 d
N3 N 0.0588(3) 0.3088(2) 0.15205(18) 0.0297(6) Uani 1 1 d
N4 N 0.0111(4) 0.3457(2) 0.2885(2) 0.0357(7) Uani 1 1 d
N5 N -0.0019(4) 0.0790(2) 0.2816(2) 0.0335(6) Uani 1 1 d
N6 N -0.1665(3) 0.1407(2) 0.38479(18) 0.0288(6) Uani 1 1 d
N7 N -0.3380(3) 0.0520(2) 0.55425(19) 0.0326(6) Uani 1 1 d
N8 N -0.3988(4) -0.1119(3) 0.6487(2) 0.0415(8) Uani 1 1 d
C1 C 0.2871(5) 0.4637(3) -0.1079(3) 0.0426(9) Uani 1 1 d
C2 C 0.2859(5) 0.5515(3) -0.0066(3) 0.0393(8) Uani 1 1 d
C3 C 0.2068(4) 0.4581(3) 0.0404(2) 0.0320(7) Uani 1 1 d
C4 C 0.1241(4) 0.4064(2) 0.1375(2) 0.0306(7) Uani 1 1 d
C5 C 0.0939(5) 0.4300(3) 0.2212(3) 0.0389(8) Uani 1 1 d
C6 C -0.0065(4) 0.2746(2) 0.2455(2) 0.0290(7) Uani 1 1 d
C7 C -0.0646(4) 0.1672(2) 0.3020(2) 0.0292(7) Uani 1 1 d
C8 C -0.0631(5) -0.0105(3) 0.3546(2) 0.0340(7) Uani 1 1 d
C9 C -0.1639(4) 0.0283(2) 0.4181(2) 0.0289(7) Uani 1 1 d
C10 C -0.2613(4) -0.0205(3) 0.5115(2) 0.0308(7) Uani 1 1 d
C11 C -0.4194(5) -0.0070(3) 0.6374(3) 0.0403(9) Uani 1 1 d
C12 C -0.2979(5) -0.1234(3) 0.5697(2) 0.0369(8) Uani 1 1 d
C13 C -0.3192(7) 0.1562(4) -0.0618(3) 0.0570(11) Uani 1 1 d
C14 C -0.2454(7) -0.0054(4) 0.1145(4) 0.0520(10) Uani 1 1 d
C15 C -0.7317(8) 0.3917(6) 0.5890(7) 0.0818(18) Uani 1 1 d
C16 C -0.4334(14) 0.3511(7) 0.6838(5) 0.091(2) Uani 1 1 d
H1 H 0.3934 0.6083 -0.1511 0.051 Uiso 1 1 d
H2 H 0.305(5) 0.445(3) -0.162(3) 0.047(11) Uiso 1 1 d
H3 H 0.311(4) 0.603(3) 0.018(2) 0.031(9) Uiso 1 1 d
H4 H 0.114(5) 0.498(3) 0.240(2) 0.037(9) Uiso 1 1 d
H5 H -0.016(6) 0.345(4) 0.347(3) 0.073(15) Uiso 1 1 d
H6 H 0.069(5) 0.080(3) 0.233(3) 0.047(11) Uiso 1 1 d
H7 H -0.040(6) -0.084(4) 0.354(3) 0.059(12) Uiso 1 1 d
H8 H -0.267(5) -0.194(3) 0.558(3) 0.049(11) Uiso 1 1 d
H9 H -0.439(6) -0.169(3) 0.696(3) 0.060(13) Uiso 1 1 d
H10 H -0.482(5) 0.017(3) 0.675(3) 0.037(10) Uiso 1 1 d
H11 H -0.266(7) 0.225(4) -0.115(4) 0.083(16) Uiso 1 1 d
H12 H -0.326(7) 0.112(4) -0.093(4) 0.080(17) Uiso 1 1 d
H13 H -0.423(7) 0.184(4) -0.031(4) 0.082(17) Uiso 1 1 d
H14 H -0.259(7) -0.066(4) 0.092(4) 0.091(18) Uiso 1 1 d
H15 H -0.352(6) 0.020(3) 0.137(3) 0.057(13) Uiso 1 1 d
H16 H -0.172(6) -0.038(4) 0.174(4) 0.065(14) Uiso 1 1 d
H17 H -0.764(7) 0.412(4) 0.519(4) 0.071(16) Uiso 1 1 d
H18 H -0.750(7) 0.463(5) 0.600(4) 0.092(18) Uiso 1 1 d
H19 H -0.762(8) 0.345(5) 0.641(5) 0.10(2) Uiso 1 1 d
H20 H -0.331(11) 0.349(7) 0.681(6) 0.14(4) Uiso 1 1 d
H21 H -0.458(9) 0.432(6) 0.685(5) 0.13(3) Uiso 1 1 d
H22 H -0.517(8) 0.308(5) 0.724(4) 0.09(2) Uiso 1 1 d
H23 H 0.637(8) 0.225(5) 0.134(4) 0.09(2) Uiso 1 1 d
H24 H 0.473(8) 0.219(5) 0.134(4) 0.08(2) Uiso 1 1 d

loop_
_atom_site_aniso_label
_atom_site_aniso_U_11
_atom_site_aniso_U_22
_atom_site_aniso_U_33
_atom_site_aniso_U_23
_atom_site_aniso_U_13
_atom_site_aniso_U_12
Cu1 0.0405(2) 0.0322(2) 0.0300(2) -0.00799(18) 0.00845(17) -0.01083(18)
Cu2 0.0399(2) 0.0292(2) 0.0286(2) -0.00727(17) 0.00793(17) -0.00577(17)
Cl1 0.0931(8) 0.0510(6) 0.0347(5) -0.0151(4) 0.0133(5) -0.0235(6)
Cl2 0.0356(5) 0.0430(5) 0.0466(5) -0.0181(4) 0.0043(4) -0.0002(4)
Cl3 0.0507(5) 0.0353(4) 0.0336(4) -0.0066(4) 0.0000(4) 0.0002(4)
Cl4 0.0486(5) 0.0482(5) 0.0388(4) -0.0177(4) -0.0004(4) -0.0123(4)
S1 0.0411(5) 0.0366(5) 0.0453(5) -0.0191(4) 0.0074(4) -0.0065(4)
S2 0.0528(6) 0.0408(5) 0.0434(5) -0.0179(4) 0.0085(4) -0.0044(4)
O1 0.0333(12) 0.0382(12) 0.0383(12) -0.0171(10) 0.0048(10) -0.0082(10)
O2 0.0627(17) 0.0382(14) 0.0428(14) -0.0163(11) 0.0197(13) -0.0090(12)
O3 0.0524(19) 0.0485(17) 0.0456(16) -0.0186(13) 0.0155(15) -0.0188(15)
N1 0.0364(16) 0.0351(16) 0.0427(17) 0.0020(14) 0.0082(13) -0.0108(13)
N2 0.0373(16) 0.0340(15) 0.0317(14) -0.0043(13) 0.0068(12) -0.0086(13)
N3 0.0304(14) 0.0270(13) 0.0278(13) -0.0056(11) 0.0039(11) -0.0059(11)
N4 0.0444(17) 0.0295(15) 0.0297(15) -0.0065(13) 0.0050(13) -0.0094(13)
N5 0.0381(16) 0.0308(15) 0.0279(14) -0.0078(12) 0.0069(12) -0.0048(12)
N6 0.0308(14) 0.0254(13) 0.0269(13) -0.0053(11) 0.0029(11) -0.0069(11)
N7 0.0308(14) 0.0332(15) 0.0287(13) -0.0053(12) 0.0026(11) -0.0063(12)
N8 0.0377(16) 0.0389(17) 0.0341(15) 0.0040(14) 0.0050(13) -0.0139(14)
C1 0.043(2) 0.044(2) 0.0310(18) -0.0043(17) 0.0100(16) -0.0072(17)
C2 0.039(2) 0.0300(18) 0.042(2) -0.0047(16) 0.0006(16) -0.0064(15)
C3 0.0257(16) 0.0284(16) 0.0346(17) -0.0036(14) 0.0023(13) -0.0042(13)
C4 0.0309(17) 0.0231(15) 0.0325(16) -0.0035(13) 0.0010(13) -0.0056(13)
C5 0.047(2) 0.0302(18) 0.0369(18) -0.0083(15) 0.0010(16) -0.0113(16)
C6 0.0282(16) 0.0240(15) 0.0291(15) -0.0039(13) 0.0017(13) -0.0026(13)
C7 0.0316(16) 0.0248(15) 0.0264(15) -0.0034(13) 0.0028(12) -0.0066(13)
C8 0.0402(19) 0.0236(16) 0.0332(17) -0.0045(14) -0.0001(14) -0.0047(14)
C9 0.0315(16) 0.0240(15) 0.0280(15) -0.0051(13) -0.0017(13) -0.0052(13)
C10 0.0310(17) 0.0285(16) 0.0279(15) -0.0025(14) -0.0034(13) -0.0077(13)
C11 0.0343(19) 0.046(2) 0.0317(18) -0.0049(17) 0.0072(15) -0.0069(16)
C12 0.0364(19) 0.0319(18) 0.0337(17) 0.0000(15) -0.0028(14) -0.0084(15)
C13 0.068(3) 0.063(3) 0.048(2) -0.026(2) -0.007(2) -0.015(3)
C14 0.058(3) 0.042(2) 0.055(3) -0.017(2) 0.009(2) -0.015(2)
C15 0.059(3) 0.074(4) 0.113(6) -0.041(4) 0.013(4) 0.000(3)
C16 0.120(7) 0.097(5) 0.070(4) -0.047(4) -0.010(4) -0.003(5)

loop_
_atom_type_symbol
_atom_type_description
_atom_type_scat_dispersion_real
_atom_type_scat_dispersion_imag
_atom_type_scat_source
C C 0.0033 0.0016 'International Tables Vol C Tables 4.2.6.8 and 6.1.1.4'
H H 0.0000 0.0000 'International Tables Vol C Tables 4.2.6.8 and 6.1.1.4'
N N 0.0061 0.0033 'International Tables Vol C Tables 4.2.6.8 and 6.1.1.4'
Cu Cu 0.3201 1.2651 'International Tables Vol C Tables 4.2.6.8 and 6.1.1.4'
Cl Cl 0.1484 0.1585 'International Tables Vol C Tables 4.2.6.8 and 6.1.1.4'
O O 0.0106 0.0060 'International Tables Vol C Tables 4.2.6.8 and 6.1.1.4'
S S 0.1246 0.1234 'International Tables Vol C Tables 4.2.6.8 and 6.1.1.4'

loop_
_geom_angle_atom_site_label_1
_geom_angle_atom_site_label_2
_geom_angle_atom_site_label_3
_geom_angle
N2 Cu1 O1 158.55(11)
N2 Cu1 N3 80.69(11)
O1 Cu1 N3 92.42(9)
N2 Cu1 Cl1 90.56(9)
O1 Cu1 Cl1 91.76(7)
N3 Cu1 Cl1 165.82(8)
N2 Cu1 Cl2 110.74(9)
O1 Cu1 Cl2 89.64(7)
N3 Cu1 Cl2 91.89(8)
Cl1 Cu1 Cl2 101.68(4)
O2 Cu2 N7 87.21(11)
O2 Cu2 N6 167.40(10)
N7 Cu2 N6 80.65(10)
O2 Cu2 Cl3 92.38(8)
N7 Cu2 Cl3 141.90(9)
N6 Cu2 Cl3 95.08(7)
O2 Cu2 Cl4 92.31(9)
N7 Cu2 Cl4 115.11(8)
N6 Cu2 Cl4 95.88(8)
Cl3 Cu2 Cl4 102.98(4)
O1 S1 C13 104.6(2)
O1 S1 C14 104.30(19)
C13 S1 C14 99.5(2)
O2 S2 C15 104.7(3)
O2 S2 C16 105.3(3)
C15 S2 C16 98.1(5)
S1 O1 Cu1 115.93(13)
S2 O2 Cu2 117.35(14)
H23 O3 H24 110(6)
C1 N1 C2 108.7(3)
C1 N1 H1 125.5(3)
C2 N1 H1 125.8(3)
C1 N2 C3 106.7(3)
C1 N2 Cu1 136.6(3)
C3 N2 Cu1 115.9(2)
C6 N3 C4 105.0(3)
C6 N3 Cu1 142.5(2)
C4 N3 Cu1 112.18(19)
C6 N4 C5 108.2(3)
C6 N4 H5 132(3)
C5 N4 H5 120(3)
C7 N5 C8 108.4(3)
C7 N5 H6 124(3)
C8 N5 H6 127(3)
C7 N6 C9 104.9(3)
C7 N6 Cu2 141.1(2)
C9 N6 Cu2 113.96(19)
C11 N7 C10 105.9(3)
C11 N7 Cu2 138.5(3)
C10 N7 Cu2 115.09(19)
C11 N8 C12 108.8(3)
C11 N8 H9 131(3)
C12 N8 H9 120(3)
N1 C1 N2 110.0(3)
N1 C1 H2 126(2)
N2 C1 H2 124(3)
C3 C2 N1 105.7(3)
C3 C2 H3 130(2)
N1 C2 H3 125(2)
C2 C3 N2 108.9(3)
C2 C3 C4 135.8(4)
N2 C3 C4 115.3(3)
C5 C4 N3 109.8(3)
C5 C4 C3 135.2(3)
N3 C4 C3 115.0(3)
C4 C5 N4 105.9(3)
C4 C5 H4 134.3(18)
N4 C5 H4 119.7(18)
N3 C6 N4 111.1(3)
N3 C6 C7 126.2(3)
N4 C6 C7 122.0(3)
N6 C7 N5 111.1(3)
N6 C7 C6 126.2(3)
N5 C7 C6 122.3(3)
C9 C8 N5 105.5(3)
C9 C8 H7 131(2)
N5 C8 H7 123(2)
C8 C9 N6 110.0(3)
C8 C9 C10 135.0(3)
N6 C9 C10 114.9(3)
C12 C10 N7 109.7(3)
C12 C10 C9 135.5(3)
N7 C10 C9 114.9(3)
N7 C11 N8 110.6(3)
N7 C11 H10 126(3)
N8 C11 H10 123(3)
C10 C12 N8 105.0(3)
C10 C12 H8 130(2)
N8 C12 H8 125(2)
S1 C13 H11 100(3)
S1 C13 H12 108(4)
H11 C13 H12 105(4)
S1 C13 H13 112(3)
H11 C13 H13 107(4)
H12 C13 H13 122(5)
S1 C14 H14 112(3)
S1 C14 H15 111(3)
H14 C14 H15 111(4)
S1 C14 H16 111(3)
H14 C14 H16 106(4)
H15 C14 H16 105(4)
S2 C15 H17 96(3)
S2 C15 H18 109(3)
H17 C15 H18 104(4)
S2 C15 H19 107(5)
H17 C15 H19 133(6)
H18 C15 H19 107(5)
S2 C16 H20 109(6)
S2 C16 H21 105(4)
H20 C16 H21 96(7)
S2 C16 H22 98(4)
H20 C16 H22 136(7)
H21 C16 H22 110(5)

loop_
_geom_bond_atom_site_label_1
_geom_bond_atom_site_label_2
_geom_bond_distance
Cu1 N2 1.970(3)
Cu1 O1 2.028(2)
Cu1 N3 2.065(3)
Cu1 Cl1 2.2721(11)
Cu1 Cl2 2.5630(10)
Cu2 O2 1.985(2)
Cu2 N7 2.006(3)
Cu2 N6 2.030(3)
Cu2 Cl3 2.3263(9)
Cu2 Cl4 2.4662(10)
S1 O1 1.543(3)
S1 C13 1.774(5)
S1 C14 1.777(4)
S2 O2 1.522(3)
S2 C15 1.763(6)
S2 C16 1.780(7)
O3 H23 0.81(6)
O3 H24 0.75(6)
N1 C1 1.327(5)
N1 C2 1.365(5)
N1 H1 0.958(3)
N2 C1 1.328(4)
N2 C3 1.364(4)
N3 C6 1.332(4)
N3 C4 1.383(4)
N4 C6 1.335(4)
N4 C5 1.365(4)
N4 H5 0.86(5)
N5 C7 1.334(4)
N5 C8 1.368(4)
N5 H6 0.84(4)
N6 C7 1.329(4)
N6 C9 1.385(4)
N7 C11 1.320(4)
N7 C10 1.376(4)
N8 C11 1.331(5)
N8 C12 1.371(5)
N8 H9 0.87(4)
C1 H2 0.91(4)
C2 C3 1.363(5)
C2 H3 0.93(4)
C3 C4 1.445(4)
C4 C5 1.357(5)
C5 H4 1.06(4)
C6 C7 1.459(4)
C8 C9 1.355(5)
C8 H7 0.98(4)
C9 C10 1.449(4)
C10 C12 1.363(4)
C11 H10 0.82(4)
C12 H8 1.01(4)
C13 H11 1.05(5)
C13 H12 0.86(5)
C13 H13 0.98(5)
C14 H14 0.99(6)
C14 H15 0.93(5)
C14 H16 1.00(5)
C15 H17 0.99(5)
C15 H18 1.01(6)
C15 H19 0.81(6)
C16 H20 0.78(8)
C16 H21 1.07(8)
C16 H22 0.93(6)

loop_
_geom_torsion_atom_site_label_1
_geom_torsion_atom_site_label_2
_geom_torsion_atom_site_label_3
_geom_torsion_atom_site_label_4
_geom_torsion
C13 S1 O1 Cu1 -109.1(2)
C14 S1 O1 Cu1 146.9(2)
N2 Cu1 O1 S1 133.4(3)
N3 Cu1 O1 S1 -156.19(15)
Cl1 Cu1 O1 S1 37.36(14)
Cl2 Cu1 O1 S1 -64.31(14)
C15 S2 O2 Cu2 140.5(3)
C16 S2 O2 Cu2 -116.6(4)
N7 Cu2 O2 S2 164.9(2)
N6 Cu2 O2 S2 -179.6(4)
Cl3 Cu2 O2 S2 -53.26(18)
Cl4 Cu2 O2 S2 49.84(18)
O1 Cu1 N2 C1 -104.4(4)
N3 Cu1 N2 C1 -177.0(4)
Cl1 Cu1 N2 C1 -8.2(4)
Cl2 Cu1 N2 C1 94.5(4)
O1 Cu1 N2 C3 64.4(4)
N3 Cu1 N2 C3 -8.1(2)
Cl1 Cu1 N2 C3 160.6(2)
Cl2 Cu1 N2 C3 -96.6(2)
N2 Cu1 N3 C6 -179.9(4)
O1 Cu1 N3 C6 20.5(4)
Cl1 Cu1 N3 C6 127.6(3)
Cl2 Cu1 N3 C6 -69.2(4)
N2 Cu1 N3 C4 7.8(2)
O1 Cu1 N3 C4 -151.8(2)
Cl1 Cu1 N3 C4 -44.7(5)
Cl2 Cu1 N3 C4 118.5(2)
O2 Cu2 N6 C7 168.0(5)
N7 Cu2 N6 C7 -176.3(4)
Cl3 Cu2 N6 C7 41.9(4)
Cl4 Cu2 N6 C7 -61.7(4)
O2 Cu2 N6 C9 -10.2(6)
N7 Cu2 N6 C9 5.6(2)
Cl3 Cu2 N6 C9 -136.2(2)
Cl4 Cu2 N6 C9 120.1(2)
O2 Cu2 N7 C11 -0.7(4)
N6 Cu2 N7 C11 -177.3(4)
Cl3 Cu2 N7 C11 -91.0(4)
Cl4 Cu2 N7 C11 90.5(4)
O2 Cu2 N7 C10 170.1(2)
N6 Cu2 N7 C10 -6.5(2)
Cl3 Cu2 N7 C10 79.8(3)
Cl4 Cu2 N7 C10 -98.7(2)
C2 N1 C1 N2 -0.4(4)
C3 N2 C1 N1 0.6(4)
Cu1 N2 C1 N1 170.1(3)
C1 N1 C2 C3 -0.1(4)
N1 C2 C3 N2 0.4(4)
N1 C2 C3 C4 -179.2(4)
C1 N2 C3 C2 -0.7(4)
Cu1 N2 C3 C2 -172.7(2)
C1 N2 C3 C4 179.1(3)
Cu1 N2 C3 C4 7.1(4)
C6 N3 C4 C5 -1.2(4)
Cu1 N3 C4 C5 173.9(2)
C6 N3 C4 C3 178.5(3)
Cu1 N3 C4 C3 -6.4(3)
C2 C3 C4 C5 -0.8(7)
N2 C3 C4 C5 179.5(4)
C2 C3 C4 N3 179.5(4)
N2 C3 C4 N3 -0.1(4)
N3 C4 C5 N4 0.7(4)
C3 C4 C5 N4 -178.9(4)
C6 N4 C5 C4 0.1(4)
C4 N3 C6 N4 1.3(4)
Cu1 N3 C6 N4 -171.3(3)
C4 N3 C6 C7 -169.3(3)
Cu1 N3 C6 C7 18.1(6)
C5 N4 C6 N3 -0.9(4)
C5 N4 C6 C7 170.1(3)
C9 N6 C7 N5 0.9(4)
Cu2 N6 C7 N5 -177.4(3)
C9 N6 C7 C6 -171.5(3)
Cu2 N6 C7 C6 10.2(6)
C8 N5 C7 N6 -0.7(4)
C8 N5 C7 C6 172.0(3)
N3 C6 C7 N6 -162.8(3)
N4 C6 C7 N6 27.6(5)
N3 C6 C7 N5 25.5(5)
N4 C6 C7 N5 -144.0(3)
C7 N5 C8 C9 0.2(4)
N5 C8 C9 N6 0.4(4)
N5 C8 C9 C10 -177.2(3)
C7 N6 C9 C8 -0.8(4)
Cu2 N6 C9 C8 178.0(2)
C7 N6 C9 C10 177.4(3)
Cu2 N6 C9 C10 -3.8(3)
C11 N7 C10 C12 0.1(4)
Cu2 N7 C10 C12 -173.5(2)
C11 N7 C10 C9 -180.0(3)
Cu2 N7 C10 C9 6.3(4)
C8 C9 C10 C12 -4.2(7)
N6 C9 C10 C12 178.2(4)
C8 C9 C10 N7 176.0(4)
N6 C9 C10 N7 -1.6(4)
C10 N7 C11 N8 -0.3(4)
Cu2 N7 C11 N8 171.0(3)
C12 N8 C11 N7 0.4(4)
N7 C10 C12 N8 0.1(4)
C9 C10 C12 N8 -179.7(4)
C11 N8 C12 C10 -0.3(4)
